data_7049642
loop_
_publ_author_name
'Hua, Xiu-Ni'
'Gao, Ji-Xing'
'Chen, Xiao-Gang'
'Li, Peng-Fei'
'Mei, Guang-Quan'
'Liao, Wei-Qiang'

_publ_section_title
;
 Ultrahigh phase transition temperature in a metal-halide perovskite-type
 material containing unprecedented hydrogen bonding interactions.
;
_journal_issue 19
_journal_name_full 'Dalton transactions (Cambridge, England : 2003)'
_journal_page_first 6621
_journal_page_last 6626
_journal_paper_doi 10.1039/c9dt00945k
_journal_volume 48
_journal_year 2019
_chemical_formula_moiety 'Cd Cl3, C4 H12 N O'
_chemical_formula_sum 'C4 H12 Cd Cl3 N O'
_chemical_formula_weight 308.91
_space_group_crystal_system monoclinic
_space_group_IT_number 14
_space_group_name_Hall '-P 2ybc'
_space_group_name_H-M_alt 'P 1 21/c 1'
_symmetry_space_group_name_Hall '-P 2ybc'
_symmetry_space_group_name_H-M 'P 1 21/c 1'
_atom_sites_solution_hydrogens mixed
_audit_block_doi 10.5517/ccdc.csd.cc220bfw
_audit_creation_method SHELXL-2014/7
_audit_update_record
;
2019-04-01 deposited with the CCDC.    2019-04-09 downloaded from the CCDC.
;
_cell_angle_alpha 90
_cell_angle_beta 95.483(4)
_cell_angle_gamma 90
_cell_formula_units_Z 4
_cell_length_a 9.9729(5)
_cell_length_b 14.4775(7)
_cell_length_c 6.8340(3)
_cell_measurement_reflns_used 6653
_cell_measurement_temperature 323(2)
_cell_measurement_theta_max 30.5400
_cell_measurement_theta_min 2.8270
_cell_volume 982.20(8)
_computing_cell_refinement 'CrysAlisPro 1.171.39.46 (Rigaku OD, 2018)'
_computing_data_collection 'CrysAlisPro 1.171.39.46 (Rigaku OD, 2018)'
_computing_data_reduction 'CrysAlisPro 1.171.39.46 (Rigaku OD, 2018)'
_computing_molecular_graphics 'DIAMOND (Brandenburg & Putz, 2005)'
_computing_publication_material 'SHELXL-2014/7 (Sheldrick, 2014)'
_computing_structure_refinement 'SHELXL-2014/7 (Sheldrick, 2014)'
_computing_structure_solution 'SHELXL-2014/7 (Sheldrick, 2014)'
_diffrn_ambient_temperature 323(2)
_diffrn_measured_fraction_theta_full 0.997
_diffrn_measured_fraction_theta_max 0.997
_diffrn_measurement_device_type 'XtaLAB Synergy R, DW system, HyPix'
_diffrn_measurement_method 'four-circle diffractometer'
_diffrn_radiation_type MoK\a
_diffrn_radiation_wavelength 0.71073
_diffrn_reflns_av_R_equivalents 0.0876
_diffrn_reflns_av_unetI/netI 0.0459
_diffrn_reflns_Laue_measured_fraction_full 0.997
_diffrn_reflns_Laue_measured_fraction_max 0.997
_diffrn_reflns_limit_h_max 11
_diffrn_reflns_limit_h_min -10
_diffrn_reflns_limit_k_max 17
_diffrn_reflns_limit_k_min -16
_diffrn_reflns_limit_l_max 8
_diffrn_reflns_limit_l_min -8
_diffrn_reflns_number 6693
_diffrn_reflns_point_group_measured_fraction_full 0.997
_diffrn_reflns_point_group_measured_fraction_max 0.997
_diffrn_reflns_theta_full 25.024
_diffrn_reflns_theta_max 25.024
_diffrn_reflns_theta_min 2.488
_diffrn_source 'Rotating-anode X-ray tube'
_exptl_absorpt_coefficient_mu 2.981
_exptl_absorpt_correction_T_max 0.742
_exptl_absorpt_correction_T_min 0.706
_exptl_absorpt_correction_type multi-scan
_exptl_absorpt_process_details 'CrysAlisPro 1.171.39.46 (Rigaku OD, 2018)'
_exptl_crystal_colour colorless
_exptl_crystal_density_diffrn 2.089
_exptl_crystal_density_method 'not measured'
_exptl_crystal_description strip
_exptl_crystal_F_000 600
_exptl_crystal_size_max 0.120
_exptl_crystal_size_mid 0.120
_exptl_crystal_size_min 0.100
_refine_diff_density_max 1.370
_refine_diff_density_min -0.982
_refine_diff_density_rms 0.216
_refine_ls_extinction_coef 0.036(3)
_refine_ls_extinction_expression Fc^*^=kFc[1+0.001xFc^2^\l^3^/sin(2\q)]^-1/4^
_refine_ls_extinction_method 'SHELXL-2014/7 (Sheldrick 2014'
_refine_ls_goodness_of_fit_ref 1.052
_refine_ls_hydrogen_treatment constr
_refine_ls_matrix_type full
_refine_ls_number_parameters 95
_refine_ls_number_reflns 1724
_refine_ls_number_restraints 0
_refine_ls_restrained_S_all 1.052
_refine_ls_R_factor_all 0.0504
_refine_ls_R_factor_gt 0.0489
_refine_ls_shift/su_max 0.001
_refine_ls_shift/su_mean 0.000
_refine_ls_structure_factor_coef Fsqd
_refine_ls_weighting_details 'w=1/[\s^2^(Fo^2^)+(0.1076P)^2^] where P=(Fo^2^+2Fc^2^)/3'
_refine_ls_weighting_scheme calc
_refine_ls_wR_factor_gt 0.1381
_refine_ls_wR_factor_ref 0.1400
_reflns_Friedel_coverage 0.000
_reflns_number_gt 1585
_reflns_number_total 1724
_reflns_threshold_expression 'I > 2\s(I)'
_cod_data_source_file c9dt00945k2.cif
_cod_data_source_block 323K
_cod_depositor_comments 'Adding full bibliography for 7049642--7049648.cif.'
_cod_database_code 7049642
_shelx_shelxl_version_number 2014/7
_shelx_space_group_comment
;
The symmetry employed for this shelxl refinement is uniquely defined
by the following loop, which should always be used as a source of
symmetry information in preference to the above space-group names.
They are only intended as comments.
;

loop_
_space_group_symop_operation_xyz
'x, y, z'
'-x, y+1/2, -z+1/2'
'-x, -y, -z'
'x, -y-1/2, z-1/2'

loop_
_atom_site_label
_atom_site_type_symbol
_atom_site_fract_x
_atom_site_fract_y
_atom_site_fract_z
_atom_site_U_iso_or_equiv
_atom_site_adp_type
_atom_site_occupancy
_atom_site_site_symmetry_order
_atom_site_calc_flag
_atom_site_refinement_flags_posn
_atom_site_refinement_flags_adp
O1 O 0.8143(4) 0.2332(2) 0.5246(7) 0.0559(10) Uani 1 1 d . .
H1 H 0.8809 0.2535 0.5903 0.084 Uiso 1 1 calc R U
N1 N 0.7279(3) 0.10456(19) 0.8005(4) 0.0333(7) Uani 1 1 d . .
H1D H 0.7314 0.1705 0.8333 0.040 Uiso 1 1 d R U
C1 C 0.5943(4) 0.0855(3) 0.6944(7) 0.0561(11) Uani 1 1 d . .
H1A H 0.5925 0.0234 0.6447 0.084 Uiso 1 1 calc R U
H1B H 0.5780 0.1280 0.5870 0.084 Uiso 1 1 calc R U
H1C H 0.5257 0.0926 0.7828 0.084 Uiso 1 1 calc R U
C2 C 0.7440(5) 0.0516(3) 0.9884(6) 0.0507(10) Uani 1 1 d . .
H2A H 0.7309 -0.0130 0.9613 0.076 Uiso 1 1 calc R U
H2B H 0.6785 0.0724 1.0728 0.076 Uiso 1 1 calc R U
H2C H 0.8329 0.0614 1.0520 0.076 Uiso 1 1 calc R U
C3 C 0.8422(4) 0.0842(3) 0.6816(6) 0.0396(9) Uani 1 1 d . .
H3A H 0.8435 0.0186 0.6529 0.047 Uiso 1 1 calc R U
H3B H 0.9263 0.0998 0.7576 0.047 Uiso 1 1 calc R U
C4 C 0.8312(5) 0.1377(3) 0.4917(6) 0.0535(11) Uani 1 1 d . .
H4A H 0.9121 0.1280 0.4259 0.064 Uiso 1 1 calc R U
H4B H 0.7552 0.1148 0.4063 0.064 Uiso 1 1 calc R U
Cd1 Cd 0.26462(3) 0.24988(2) 0.90730(5) 0.0312(3) Uani 1 1 d . .
Cl1 Cl 0.24212(10) 0.38627(6) 1.15256(11) 0.0370(3) Uani 1 1 d . .
Cl2 Cl 0.44196(9) 0.18243(6) 1.18361(13) 0.0386(3) Uani 1 1 d . .
Cl3 Cl 0.09060(9) 0.17020(6) 1.13311(12) 0.0364(3) Uani 1 1 d . .

loop_
_atom_site_aniso_label
_atom_site_aniso_U_11
_atom_site_aniso_U_22
_atom_site_aniso_U_33
_atom_site_aniso_U_23
_atom_site_aniso_U_13
_atom_site_aniso_U_12
O1 0.060(2) 0.0485(16) 0.055(2) 0.0161(18) -0.0120(17) -0.0168(16)
N1 0.0462(19) 0.0237(15) 0.0300(14) -0.0027(11) 0.0043(13) 0.0018(11)
C1 0.043(2) 0.062(3) 0.061(3) 0.011(2) -0.004(2) 0.0030(19)
C2 0.071(3) 0.051(2) 0.031(2) 0.0053(17) 0.0071(19) 0.0001(19)
C3 0.046(2) 0.0366(19) 0.0363(19) -0.0024(15) 0.0047(16) 0.0032(15)
C4 0.068(3) 0.057(3) 0.036(2) -0.0041(19) 0.014(2) -0.015(2)
Cd1 0.0424(4) 0.0340(4) 0.0170(4) -0.00085(7) 0.0016(2) -0.00102(8)
Cl1 0.0571(6) 0.0275(6) 0.0258(5) -0.0005(3) 0.0009(4) 0.0040(3)
Cl2 0.0399(6) 0.0465(6) 0.0293(5) 0.0011(3) 0.0024(4) 0.0116(4)
Cl3 0.0386(6) 0.0408(6) 0.0296(5) 0.0006(3) 0.0022(4) -0.0065(3)

loop_
_atom_type_symbol
_atom_type_description
_atom_type_scat_dispersion_real
_atom_type_scat_dispersion_imag
_atom_type_scat_source
C C 0.0033 0.0016 'International Tables Vol C Tables 4.2.6.8 and 6.1.1.4'
H H 0.0000 0.0000 'International Tables Vol C Tables 4.2.6.8 and 6.1.1.4'
Cd Cd -0.8075 1.2024 'International Tables Vol C Tables 4.2.6.8 and 6.1.1.4'
Cl Cl 0.1484 0.1585 'International Tables Vol C Tables 4.2.6.8 and 6.1.1.4'
N N 0.0061 0.0033 'International Tables Vol C Tables 4.2.6.8 and 6.1.1.4'
O O 0.0106 0.0060 'International Tables Vol C Tables 4.2.6.8 and 6.1.1.4'

loop_
_geom_angle_atom_site_label_1
_geom_angle_atom_site_label_2
_geom_angle_atom_site_label_3
_geom_angle
_geom_angle_site_symmetry_1
_geom_angle_site_symmetry_3
C4 O1 H1 109.5 . .
C1 N1 C3 113.3(3) . .
C1 N1 C2 110.1(3) . .
C3 N1 C2 110.1(3) . .
C1 N1 H1D 107.7 . .
C3 N1 H1D 107.8 . .
C2 N1 H1D 107.7 . .
N1 C1 H1A 109.5 . .
N1 C1 H1B 109.5 . .
H1A C1 H1B 109.5 . .
N1 C1 H1C 109.5 . .
H1A C1 H1C 109.5 . .
H1B C1 H1C 109.5 . .
N1 C2 H2A 109.5 . .
N1 C2 H2B 109.5 . .
H2A C2 H2B 109.5 . .
N1 C2 H2C 109.5 . .
H2A C2 H2C 109.5 . .
H2B C2 H2C 109.5 . .
N1 C3 C4 111.9(3) . .
N1 C3 H3A 109.2 . .
C4 C3 H3A 109.2 . .
N1 C3 H3B 109.2 . .
C4 C3 H3B 109.2 . .
H3A C3 H3B 107.9 . .
O1 C4 C3 111.4(4) . .
O1 C4 H4A 109.3 . .
C3 C4 H4A 109.3 . .
O1 C4 H4B 109.3 . .
C3 C4 H4B 109.3 . .
H4A C4 H4B 108.0 . .
Cl1 Cd1 Cl1 170.21(4) . 4_565
Cl1 Cd1 Cl2 101.22(3) . 4_565
Cl1 Cd1 Cl2 85.07(3) 4_565 4_565
Cl1 Cd1 Cl2 85.05(3) . .
Cl1 Cd1 Cl2 101.83(3) 4_565 .
Cl2 Cd1 Cl2 96.39(3) 4_565 .
Cl1 Cd1 Cl3 81.75(3) . .
Cl1 Cd1 Cl3 92.26(3) 4_565 .
Cl2 Cd1 Cl3 176.38(3) 4_565 .
Cl2 Cd1 Cl3 81.74(3) . .
Cl1 Cd1 Cl3 91.86(3) . 4_565
Cl1 Cd1 Cl3 81.52(3) 4_565 4_565
Cl2 Cd1 Cl3 81.95(3) 4_565 4_565
Cl2 Cd1 Cl3 176.16(3) . 4_565
Cl3 Cd1 Cl3 100.10(3) . 4_565
Cl1 Cd1 Cd1 49.439(18) . 4_566
Cl1 Cd1 Cd1 130.975(19) 4_565 4_566
Cl2 Cd1 Cd1 130.09(2) 4_565 4_566
Cl2 Cd1 Cd1 49.531(18) . 4_566
Cl3 Cd1 Cd1 50.587(19) . 4_566
Cl3 Cd1 Cd1 129.371(19) 4_565 4_566
Cl1 Cd1 Cd1 130.45(2) . 4_565
Cl1 Cd1 Cd1 49.137(18) 4_565 4_565
Cl2 Cd1 Cd1 49.856(19) 4_565 4_565
Cl2 Cd1 Cd1 130.524(19) . 4_565
Cl3 Cd1 Cd1 129.475(19) . 4_565
Cl3 Cd1 Cd1 50.566(18) 4_565 4_565
Cd1 Cd1 Cd1 179.887(11) 4_566 4_565
Cd1 Cl1 Cd1 81.42(2) . 4_566
Cd1 Cl2 Cd1 80.61(2) 4_566 .
Cd1 Cl3 Cd1 78.85(2) . 4_566

loop_
_geom_bond_atom_site_label_1
_geom_bond_atom_site_label_2
_geom_bond_distance
_geom_bond_site_symmetry_2
O1 C4 1.415(5) .
O1 H1 0.8200 .
N1 C1 1.481(5) .
N1 C3 1.490(5) .
N1 C2 1.491(5) .
N1 H1D 0.9801 .
C1 H1A 0.9600 .
C1 H1B 0.9600 .
C1 H1C 0.9600 .
C2 H2A 0.9600 .
C2 H2B 0.9600 .
C2 H2C 0.9600 .
C3 C4 1.506(6) .
C3 H3A 0.9700 .
C3 H3B 0.9700 .
C4 H4A 0.9700 .
C4 H4B 0.9700 .
Cd1 Cl1 2.6135(8) .
Cd1 Cl1 2.6253(8) 4_565
Cd1 Cl2 2.6348(8) 4_565
Cd1 Cl2 2.6475(9) .
Cd1 Cl3 2.6899(8) .
Cd1 Cl3 2.6908(9) 4_565
Cd1 Cd1 3.41699(14) 4_566
Cd1 Cd1 3.41701(16) 4_565
Cl1 Cd1 2.6253(8) 4_566
Cl2 Cd1 2.6348(8) 4_566
Cl3 Cd1 2.6907(9) 4_566

loop_
_geom_torsion_atom_site_label_1
_geom_torsion_atom_site_label_2
_geom_torsion_atom_site_label_3
_geom_torsion_atom_site_label_4
_geom_torsion
C1 N1 C3 C4 57.3(4)
C2 N1 C3 C4 -179.0(3)
N1 C3 C4 O1 52.6(5)
